data_2311299
loop_
_publ_author_name
'Trotter, Kasey'
'Arulsamy, Navamoney'
'Hulley, Elliott'

_publ_section_title
;
 Crystal structure of
 cis,fac-{N,N-bis-[(pyridin-2-yl)meth-yl]methyl-amine-\k(3)
 N,N',N''}di-chlorido-(dimethyl sulfoxide-\kS)ruthenium(II).
;
_journal_issue 'Pt 9'
_journal_name_full 'Acta crystallographica. Section E, Crystallographic communications'
_journal_page_first m169
_journal_page_last 70
_journal_paper_doi 10.1107/S2056989015014875
_journal_volume 71
_journal_year 2015
_chemical_formula_iupac '[Ru Cl2 (C13 H15 N3) (C2 H6 O S)]'
_chemical_formula_moiety 'C15 H21 Cl2 N3 O Ru S'
_chemical_formula_sum 'C15 H21 Cl2 N3 O Ru S'
_chemical_formula_weight 463.38
_chemical_name_common
'<i>cis</i>,<i>fac</i>-{<i>N</i>,<i>N</i>-Bis[(pyridin-2-yl)methyl]methylamine-\k^3^<i>N</i>,<i>N</i>',<i>N</i>''}dichlorido(dimethyl sulfoxide-\k<i>S</i>)ruthenium(II)'
_space_group_crystal_system monoclinic
_space_group_IT_number 15
_space_group_name_Hall '-C 2yc'
_space_group_name_H-M_alt 'C 1 2/c 1'
_symmetry_cell_setting monoclinic
_symmetry_space_group_name_H-M 'C 1 2/c 1'
_atom_sites_solution_hydrogens difmap
_cell_angle_alpha 90
_cell_angle_beta 102.7340(10)
_cell_angle_gamma 90
_cell_formula_units_Z 8
_cell_length_a 14.6117(3)
_cell_length_b 9.3345(2)
_cell_length_c 27.3451(7)
_cell_measurement_reflns_used 4846
_cell_measurement_temperature 150(2)
_cell_measurement_theta_max 29.00
_cell_measurement_theta_min 2.61
_cell_volume 3637.94(14)
_computing_cell_refinement
;
SAINT (Bruker, 2009)
;
_computing_data_collection
;
APEX2 (Bruker, 2009)
;
_computing_data_reduction
;
SAINT (Bruker, 2009)
;
_computing_molecular_graphics
;
SHELXTL (Sheldrick, 2008)
;
_computing_publication_material
;
SHELXTL (Sheldrick, 2008)
;
_computing_structure_refinement
;
SHELXL2014 (Sheldrick, 2015)
;
_computing_structure_solution
;
SHELXS97 (Sheldrick, 2008)
;
_diffrn_ambient_temperature 150(2)
_diffrn_measured_fraction_theta_full 0.998
_diffrn_measured_fraction_theta_max 0.999
_diffrn_measurement_device_type 'Bruker APEXII CCD'
_diffrn_measurement_method '\f and \w scans'
_diffrn_radiation_type MoK\a
_diffrn_radiation_wavelength 0.71073
_diffrn_reflns_av_R_equivalents 0.0678
_diffrn_reflns_limit_h_max 22
_diffrn_reflns_limit_h_min -19
_diffrn_reflns_limit_k_max 14
_diffrn_reflns_limit_k_min -14
_diffrn_reflns_limit_l_max 42
_diffrn_reflns_limit_l_min -42
_diffrn_reflns_number 33234
_diffrn_reflns_theta_full 25.242
_diffrn_reflns_theta_max 33.726
_diffrn_reflns_theta_min 2.608
_exptl_absorpt_coefficient_mu 1.277
_exptl_absorpt_correction_T_max 0.7469
_exptl_absorpt_correction_T_min 0.6471
_exptl_absorpt_correction_type multi-scan
_exptl_absorpt_process_details
;
(SAINT; Bruker, 2009)
;
_exptl_crystal_colour yellow
_exptl_crystal_density_diffrn 1.692
_exptl_crystal_description rectangular
_exptl_crystal_F_000 1872
_exptl_crystal_size_max 0.214
_exptl_crystal_size_mid 0.165
_exptl_crystal_size_min 0.114
_refine_diff_density_max 1.125
_refine_diff_density_min -0.916
_refine_ls_extinction_method none
_refine_ls_goodness_of_fit_ref 1.008
_refine_ls_hydrogen_treatment refall
_refine_ls_matrix_type full
_refine_ls_number_parameters 292
_refine_ls_number_reflns 7273
_refine_ls_number_restraints 0
_refine_ls_restrained_S_all 1.008
_refine_ls_R_factor_all 0.0660
_refine_ls_R_factor_gt 0.0389
_refine_ls_shift/su_max 0.002
_refine_ls_shift/su_mean 0.000
_refine_ls_structure_factor_coef Fsqd
_refine_ls_weighting_details 'w=1/[\s^2^(Fo^2^)+(0.0338P)^2^] where P=(Fo^2^+2Fc^2^)/3'
_refine_ls_weighting_scheme calc
_refine_ls_wR_factor_gt 0.0748
_refine_ls_wR_factor_ref 0.0847
_reflns_number_gt 5265
_reflns_number_total 7273
_reflns_threshold_expression 'I > 2\s(I)'
_cod_data_source_file zq2232sup1.cif
_cod_data_source_block I
_cod_original_sg_symbol_H-M 'C 2/c'
_cod_database_code 2311299
_shelx_space_group_comment
;
The symmetry employed for this shelxl refinement is uniquely defined
by the following loop, which should always be used as a source of
symmetry information in preference to the above space-group names.
They are only intended as comments.
;
_shelx_estimated_absorpt_t_min 0.772
_shelx_estimated_absorpt_t_max 0.868

loop_
_space_group_symop_operation_xyz
'x, y, z'
'-x, y, -z+1/2'
'x+1/2, y+1/2, z'
'-x+1/2, y+1/2, -z+1/2'
'-x, -y, -z'
'x, -y, z-1/2'
'-x+1/2, -y+1/2, -z'
'x+1/2, -y+1/2, z-1/2'

loop_
_atom_site_type_symbol
_atom_site_label
_atom_site_fract_x
_atom_site_fract_y
_atom_site_fract_z
_atom_site_U_iso_or_equiv
_atom_site_adp_type
_atom_site_calc_flag
_atom_site_occupancy
Ru Ru1 0.67345(2) 0.51144(2) 0.37644(2) 0.01639(5) Uani d 1
Cl Cl1 0.54447(4) 0.65278(5) 0.33000(2) 0.02026(11) Uani d 1
Cl Cl2 0.77049(4) 0.72523(6) 0.39465(2) 0.02641(13) Uani d 1
N N1 0.78992(14) 0.3807(2) 0.40882(7) 0.0224(4) Uani d 1
N N2 0.72321(14) 0.47141(18) 0.31136(7) 0.0169(3) Uani d 1
N N3 0.61032(14) 0.31637(19) 0.35845(7) 0.0195(4) Uani d 1
S S1 0.61157(5) 0.53018(6) 0.44340(2) 0.02421(13) Uani d 1
O O1 0.64939(15) 0.4440(2) 0.48897(7) 0.0394(5) Uani d 1
C C14 0.4890(2) 0.4893(3) 0.42722(10) 0.0321(6) Uani d 1
H H14A 0.459(3) 0.515(3) 0.4517(13) 0.045(10) Uiso d 1
H H14B 0.461(2) 0.541(3) 0.3971(12) 0.038(8) Uiso d 1
H H14C 0.485(2) 0.388(4) 0.4213(11) 0.042(9) Uiso d 1
C C15 0.6052(2) 0.7116(3) 0.46376(11) 0.0346(6) Uani d 1
H H15A 0.571(2) 0.713(3) 0.4902(11) 0.037(8) Uiso d 1
H H15B 0.673(3) 0.748(4) 0.4742(12) 0.063(11) Uiso d 1
H H15C 0.576(2) 0.775(3) 0.4363(10) 0.033(8) Uiso d 1
C C1 0.8474(2) 0.4251(3) 0.45892(9) 0.0308(6) Uani d 1
H H1A 0.8987(18) 0.356(3) 0.4712(9) 0.018(6) Uiso d 1
H H1B 0.873(2) 0.523(3) 0.4570(11) 0.033(8) Uiso d 1
H H1C 0.805(2) 0.427(3) 0.4826(10) 0.028(7) Uiso d 1
C C2 0.85411(17) 0.3835(3) 0.37313(8) 0.0235(5) Uani d 1
H H2A 0.8994(19) 0.303(3) 0.3795(9) 0.027(7) Uiso d 1
H H2B 0.891(2) 0.477(3) 0.3815(11) 0.030(8) Uiso d 1
C C3 0.80268(16) 0.3934(2) 0.31945(8) 0.0181(4) Uani d 1
C C4 0.83608(18) 0.3340(2) 0.28026(9) 0.0221(5) Uani d 1
H H4 0.892(2) 0.283(3) 0.2870(9) 0.025(7) Uiso d 1
C C5 0.78772(18) 0.3565(2) 0.23159(9) 0.0230(5) Uani d 1
H H5 0.8051(18) 0.312(3) 0.2059(9) 0.022(7) Uiso d 1
C C6 0.70671(17) 0.4370(3) 0.22333(8) 0.0220(5) Uani d 1
H H6 0.6718(19) 0.455(3) 0.1914(10) 0.024(7) Uiso d 1
C C7 0.67585(17) 0.4919(2) 0.26393(8) 0.0189(4) Uani d 1
H H7 0.617(2) 0.545(3) 0.2603(10) 0.027(7) Uiso d 1
C C8 0.7522(2) 0.2349(3) 0.41426(10) 0.0293(6) Uani d 1
H H8A 0.736(2) 0.230(3) 0.4470(11) 0.041(9) Uiso d 1
H H8B 0.795(2) 0.167(3) 0.4131(10) 0.027(7) Uiso d 1
C C9 0.66441(17) 0.2018(2) 0.37632(8) 0.0231(5) Uani d 1
C C10 0.6356(2) 0.0633(3) 0.36206(11) 0.0315(6) Uani d 1
H H10 0.674(2) -0.012(3) 0.3745(10) 0.028(8) Uiso d 1
C C11 0.5508(2) 0.0411(3) 0.33028(12) 0.0355(7) Uani d 1
H H11 0.532(2) -0.043(4) 0.3154(12) 0.046(9) Uiso d 1
C C12 0.4947(2) 0.1582(3) 0.31229(11) 0.0318(6) Uani d 1
H H12 0.4356(19) 0.140(3) 0.2891(10) 0.024(7) Uiso d 1
C C13 0.52796(18) 0.2934(3) 0.32657(9) 0.0240(5) Uani d 1
H H13 0.499(2) 0.370(3) 0.3156(10) 0.029(7) Uiso d 1

loop_
_atom_site_aniso_label
_atom_site_aniso_U_11
_atom_site_aniso_U_22
_atom_site_aniso_U_33
_atom_site_aniso_U_12
_atom_site_aniso_U_13
_atom_site_aniso_U_23
Ru1 0.01879(10) 0.01715(8) 0.01358(7) 0.00499(7) 0.00432(6) 0.00194(6)
Cl1 0.0204(3) 0.0194(2) 0.0211(2) 0.0071(2) 0.0046(2) 0.00371(18)
Cl2 0.0289(3) 0.0227(3) 0.0249(3) -0.0001(2) 0.0002(2) -0.0007(2)
N1 0.0228(11) 0.0253(9) 0.0193(8) 0.0090(8) 0.0051(7) 0.0030(7)
N2 0.0187(9) 0.0165(8) 0.0160(8) 0.0026(7) 0.0049(7) 0.0007(6)
N3 0.0237(10) 0.0179(8) 0.0193(8) 0.0050(7) 0.0099(7) 0.0034(7)
S1 0.0300(3) 0.0280(3) 0.0163(2) 0.0123(2) 0.0088(2) 0.0041(2)
O1 0.0504(13) 0.0511(12) 0.0208(8) 0.0271(10) 0.0167(8) 0.0156(8)
C14 0.0352(16) 0.0393(15) 0.0273(12) 0.0084(12) 0.0185(11) 0.0049(11)
C15 0.0433(18) 0.0339(14) 0.0287(13) 0.0102(13) 0.0123(13) -0.0069(11)
C1 0.0302(15) 0.0411(15) 0.0178(11) 0.0101(12) -0.0017(10) 0.0010(10)
C2 0.0172(12) 0.0316(12) 0.0218(10) 0.0084(10) 0.0044(9) 0.0020(9)
C3 0.0181(11) 0.0184(9) 0.0179(9) 0.0012(8) 0.0038(8) 0.0018(7)
C4 0.0199(12) 0.0243(11) 0.0231(10) 0.0044(9) 0.0070(9) -0.0015(8)
C5 0.0240(13) 0.0254(11) 0.0217(10) 0.0001(9) 0.0093(9) -0.0050(9)
C6 0.0228(12) 0.0259(11) 0.0174(10) 0.0012(9) 0.0047(9) 0.0010(8)
C7 0.0193(11) 0.0217(10) 0.0156(9) 0.0013(9) 0.0038(8) 0.0004(8)
C8 0.0311(15) 0.0254(11) 0.0316(13) 0.0110(11) 0.0073(11) 0.0113(10)
C9 0.0269(13) 0.0197(10) 0.0251(11) 0.0058(9) 0.0113(9) 0.0058(8)
C10 0.0382(16) 0.0195(11) 0.0423(15) 0.0079(11) 0.0211(13) 0.0063(10)
C11 0.0410(17) 0.0200(11) 0.0512(17) -0.0061(11) 0.0224(14) -0.0047(11)
C12 0.0298(15) 0.0251(12) 0.0414(15) -0.0065(11) 0.0101(12) -0.0044(10)
C13 0.0236(13) 0.0223(11) 0.0276(11) 0.0025(9) 0.0087(10) 0.0021(9)

loop_
_atom_type_symbol
_atom_type_description
_atom_type_scat_dispersion_real
_atom_type_scat_dispersion_imag
_atom_type_scat_source
C C 0.0033 0.0016 'International Tables Vol C Tables 4.2.6.8 and 6.1.1.4'
H H 0.0000 0.0000 'International Tables Vol C Tables 4.2.6.8 and 6.1.1.4'
N N 0.0061 0.0033 'International Tables Vol C Tables 4.2.6.8 and 6.1.1.4'
O O 0.0106 0.0060 'International Tables Vol C Tables 4.2.6.8 and 6.1.1.4'
S S 0.1246 0.1234 'International Tables Vol C Tables 4.2.6.8 and 6.1.1.4'
Cl Cl 0.1484 0.1585 'International Tables Vol C Tables 4.2.6.8 and 6.1.1.4'
Ru Ru -1.2594 0.8363 'International Tables Vol C Tables 4.2.6.8 and 6.1.1.4'

loop_
_geom_angle_atom_site_label_1
_geom_angle_atom_site_label_2
_geom_angle_atom_site_label_3
_geom_angle
N3 Ru1 N2 81.96(7)
N3 Ru1 N1 82.34(8)
N2 Ru1 N1 81.70(7)
N3 Ru1 S1 91.40(5)
N2 Ru1 S1 173.35(5)
N1 Ru1 S1 97.82(5)
N3 Ru1 Cl1 95.80(5)
N2 Ru1 Cl1 91.57(5)
N1 Ru1 Cl1 173.20(5)
S1 Ru1 Cl1 88.75(2)
N3 Ru1 Cl2 170.84(6)
N2 Ru1 Cl2 91.40(5)
N1 Ru1 Cl2 90.49(6)
S1 Ru1 Cl2 95.24(2)
Cl1 Ru1 Cl2 90.66(2)
C8 N1 C2 112.4(2)
C8 N1 C1 107.8(2)
C2 N1 C1 106.6(2)
C8 N1 Ru1 106.67(15)
C2 N1 Ru1 106.15(13)
C1 N1 Ru1 117.32(15)
C7 N2 C3 118.54(19)
C7 N2 Ru1 126.34(16)
C3 N2 Ru1 113.84(14)
C13 N3 C9 118.5(2)
C13 N3 Ru1 126.20(16)
C9 N3 Ru1 114.71(16)
O1 S1 C14 105.03(13)
O1 S1 C15 106.66(13)
C14 S1 C15 99.25(15)
O1 S1 Ru1 120.38(8)
C14 S1 Ru1 110.28(9)
C15 S1 Ru1 112.91(11)
S1 C14 H14A 112(2)
S1 C14 H14B 108.9(19)
H14A C14 H14B 108(3)
S1 C14 H14C 105.6(19)
H14A C14 H14C 112(3)
H14B C14 H14C 111(3)
S1 C15 H15A 108.2(18)
S1 C15 H15B 107(2)
H15A C15 H15B 115(3)
S1 C15 H15C 112.1(17)
H15A C15 H15C 111(2)
H15B C15 H15C 104(3)
N1 C1 H1A 111.2(14)
N1 C1 H1B 110.4(18)
H1A C1 H1B 110(2)
N1 C1 H1C 107.1(17)
H1A C1 H1C 109(2)
H1B C1 H1C 109(2)
N1 C2 C3 112.92(19)
N1 C2 H2A 111.3(15)
C3 C2 H2A 113.0(15)
N1 C2 H2B 104.0(17)
C3 C2 H2B 107.0(17)
H2A C2 H2B 108(2)
N2 C3 C4 121.8(2)
N2 C3 C2 114.98(19)
C4 C3 C2 123.2(2)
C5 C4 C3 119.5(2)
C5 C4 H4 120.7(16)
C3 C4 H4 119.8(16)
C6 C5 C4 118.7(2)
C6 C5 H5 120.2(17)
C4 C5 H5 120.8(16)
C5 C6 C7 119.3(2)
C5 C6 H6 122.0(17)
C7 C6 H6 118.6(17)
N2 C7 C6 122.2(2)
N2 C7 H7 115.1(16)
C6 C7 H7 122.7(16)
N1 C8 C9 113.56(19)
N1 C8 H8A 108.0(18)
C9 C8 H8A 106.0(18)
N1 C8 H8B 111.6(18)
C9 C8 H8B 109.2(18)
H8A C8 H8B 108(2)
N3 C9 C10 121.1(2)
N3 C9 C8 115.5(2)
C10 C9 C8 123.2(2)
C11 C10 C9 119.8(2)
C11 C10 H10 121.3(18)
C9 C10 H10 118.9(18)
C10 C11 C12 119.3(2)
C10 C11 H11 124(2)
C12 C11 H11 115(2)
C13 C12 C11 118.4(3)
C13 C12 H12 123.9(16)
C11 C12 H12 117.6(16)
N3 C13 C12 122.8(2)
N3 C13 H13 113(2)
C12 C13 H13 124(2)

loop_
_geom_bond_atom_site_label_1
_geom_bond_atom_site_label_2
_geom_bond_distance
Ru1 N3 2.0515(19)
Ru1 N2 2.0989(18)
Ru1 N1 2.1224(19)
Ru1 S1 2.2207(6)
Ru1 Cl1 2.4187(5)
Ru1 Cl2 2.4352(6)
N1 C8 1.489(3)
N1 C2 1.495(3)
N1 C1 1.499(3)
N2 C7 1.342(3)
N2 C3 1.347(3)
N3 C13 1.339(3)
N3 C9 1.355(3)
S1 O1 1.4838(18)
S1 C14 1.788(3)
S1 C15 1.791(3)
C14 H14A 0.91(4)
C14 H14B 0.96(3)
C14 H14C 0.96(3)
C15 H15A 0.97(3)
C15 H15B 1.03(4)
C15 H15C 0.97(3)
C1 H1A 0.99(3)
C1 H1B 0.99(3)
C1 H1C 0.99(3)
C2 C3 1.497(3)
C2 H2A 0.99(3)
C2 H2B 1.02(3)
C3 C4 1.387(3)
C4 C5 1.378(3)
C4 H4 0.93(3)
C5 C6 1.378(3)
C5 H5 0.90(2)
C6 C7 1.385(3)
C6 H6 0.92(3)
C7 H7 0.97(3)
C8 C9 1.493(4)
C8 H8A 0.98(3)
C8 H8B 0.89(3)
C9 C10 1.389(3)
C10 C11 1.364(4)
C10 H10 0.92(3)
C11 C12 1.390(4)
C11 H11 0.90(3)
C12 C13 1.378(3)
C12 H12 0.97(3)
C13 H13 0.85(3)

loop_
_geom_hbond_atom_site_label_D
_geom_hbond_atom_site_label_H
_geom_hbond_atom_site_label_A
_geom_hbond_site_symmetry_A
_geom_hbond_distance_DH
_geom_hbond_distance_HA
_geom_hbond_distance_DA
_geom_hbond_angle_DHA
C14 H14A O1 5_666 0.91(4) 2.54(4) 3.431(3) 169(3)
C4 H4 Cl1 3_545 0.93(3) 2.58(3) 3.487(2) 165(2)
C1 H1C O1 . 0.99(3) 2.32(3) 3.182(4) 145(2)

loop_
_geom_torsion_atom_site_label_1
_geom_torsion_atom_site_label_2
_geom_torsion_atom_site_label_3
_geom_torsion_atom_site_label_4
_geom_torsion
N1 C8 C9 N3 -28.0(3)
N1 C2 C3 N2 34.3(3)
